data_2232929
loop_
_publ_author_name
'Liu, Zhe-Rong'
'Tan, Xiao-Jing'
'Wang, De-Jian'
'Wang, Yan'

_publ_section_title
;
 4-(2,4-Dichlorophenyl)-5,5-dimethyl-2-(3-silatranylpropylmino)-1,3,2-dioxaphosphorinane
 2-oxide
;
_journal_coeditor_code RZ2656
_journal_issue 12
_journal_name_full 'Acta Crystallographica Section E'
_journal_page_first o3279
_journal_paper_doi 10.1107/S1600536811044928
_journal_volume 67
_journal_year 2011
_chemical_formula_iupac 'C20 H31 Cl2 N2 O6 P Si'
_chemical_formula_moiety 'C20 H31 Cl2 N2 O6 P Si'
_chemical_formula_sum 'C20 H31 Cl2 N2 O6 P Si'
_chemical_formula_weight 525.43
_chemical_melting_point_gt 522
_chemical_melting_point_lt 523
_chemical_name_systematic
;
4-(2,4-Dichlorophenyl)-5,5-dimethyl-2-(3-silatranylpropylmino)-
1,3,2-dioxaphosphorinane 2-oxide
;
_space_group_IT_number 2
_symmetry_cell_setting triclinic
_symmetry_space_group_name_Hall '-P 1'
_symmetry_space_group_name_H-M 'P -1'
_atom_sites_solution_hydrogens geom
_atom_sites_solution_primary direct
_atom_sites_solution_secondary difmap
_audit_creation_method SHELXL-97
_cell_angle_alpha 111.135(2)
_cell_angle_beta 95.926(2)
_cell_angle_gamma 90.424(2)
_cell_formula_units_Z 2
_cell_length_a 10.7738(12)
_cell_length_b 10.9320(13)
_cell_length_c 11.2807(13)
_cell_measurement_reflns_used 1174
_cell_measurement_temperature 298(2)
_cell_measurement_theta_max 19.34
_cell_measurement_theta_min 2.23
_cell_volume 1231.2(2)
_computing_cell_refinement 'SAINT (Bruker, 2001)'
_computing_data_collection 'SMART (Bruker, 2001)'
_computing_data_reduction 'SAINT (Bruker, 2001)'
_computing_molecular_graphics 'SHELXTL (Sheldrick, 2008)'
_computing_publication_material 'SHELXTL (Sheldrick, 2008)'
_computing_structure_refinement 'SHELXL97 (Sheldrick, 2008)'
_computing_structure_solution 'SHELXS97 (Sheldrick, 2008)'
_diffrn_ambient_temperature 298(2)
_diffrn_measured_fraction_theta_full 0.975
_diffrn_measured_fraction_theta_max 0.975
_diffrn_measurement_device_type 'Bruker SMART CCD area-detector'
_diffrn_measurement_method '\f and \w scans'
_diffrn_radiation_monochromator graphite
_diffrn_radiation_source 'fine-focus sealed tube'
_diffrn_radiation_type MoK\a
_diffrn_radiation_wavelength 0.71073
_diffrn_reflns_av_R_equivalents 0.0325
_diffrn_reflns_av_sigmaI/netI 0.0816
_diffrn_reflns_limit_h_max 6
_diffrn_reflns_limit_h_min -13
_diffrn_reflns_limit_k_max 13
_diffrn_reflns_limit_k_min -13
_diffrn_reflns_limit_l_max 13
_diffrn_reflns_limit_l_min -13
_diffrn_reflns_number 6745
_diffrn_reflns_theta_full 26.00
_diffrn_reflns_theta_max 26.00
_diffrn_reflns_theta_min 1.90
_diffrn_standards_decay_% 0
_diffrn_standards_interval_count 0
_diffrn_standards_interval_time 0
_diffrn_standards_number 0
_exptl_absorpt_coefficient_mu 0.416
_exptl_absorpt_correction_type none
_exptl_crystal_colour colorless
_exptl_crystal_density_diffrn 1.417
_exptl_crystal_density_meas 1.417
_exptl_crystal_density_method 'not measured'
_exptl_crystal_description needle
_exptl_crystal_F_000 552
_exptl_crystal_size_max 0.20
_exptl_crystal_size_mid 0.15
_exptl_crystal_size_min 0.08
_refine_diff_density_max 0.362
_refine_diff_density_min -0.345
_refine_ls_extinction_method none
_refine_ls_goodness_of_fit_ref 1.004
_refine_ls_hydrogen_treatment constr
_refine_ls_matrix_type full
_refine_ls_number_parameters 291
_refine_ls_number_reflns 4720
_refine_ls_number_restraints 0
_refine_ls_restrained_S_all 1.004
_refine_ls_R_factor_all 0.1037
_refine_ls_R_factor_gt 0.0654
_refine_ls_shift/su_max 0.000
_refine_ls_shift/su_mean 0.000
_refine_ls_structure_factor_coef Fsqd
_refine_ls_weighting_details 'calc w=1/[\s^2^(Fo^2^)+(0.0969P)^2^] where P=(Fo^2^+2Fc^2^)/3'
_refine_ls_weighting_scheme calc
_refine_ls_wR_factor_gt 0.1634
_refine_ls_wR_factor_ref 0.1937
_reflns_number_gt 2997
_reflns_number_total 4720
_reflns_threshold_expression I>2\s(I)
_cod_data_source_file rz2656.cif
_cod_data_source_block I
_cod_database_code 2232929
_cod_database_fobs_code 2232929

loop_
_symmetry_equiv_pos_as_xyz
'x, y, z'
'-x, -y, -z'

loop_
_atom_site_type_symbol
_atom_site_label
_atom_site_fract_x
_atom_site_fract_y
_atom_site_fract_z
_atom_site_U_iso_or_equiv
_atom_site_adp_type
_atom_site_calc_flag
_atom_site_refinement_flags
_atom_site_occupancy
_atom_site_symmetry_multiplicity
C C1 1.0122(4) 0.6821(4) 0.7954(4) 0.0437(11) Uani d . 1 1
C C2 0.9035(4) 0.7254(4) 0.8460(4) 0.0358(9) Uani d . 1 1
C C3 0.8260(4) 0.7889(4) 0.7813(4) 0.0438(11) Uani d . 1 1
H H3 0.7504 0.8184 0.8114 0.053 Uiso calc R 1 1
C C4 0.8579(4) 0.8088(4) 0.6755(4) 0.0457(11) Uani d . 1 1
H H4 0.8037 0.8499 0.6337 0.055 Uiso calc R 1 1
C C5 0.9678(5) 0.7691(5) 0.6316(4) 0.0514(12) Uani d . 1 1
C C6 1.0482(4) 0.7019(5) 0.6884(4) 0.0501(12) Uani d . 1 1
H H6 1.1228 0.6715 0.6563 0.060 Uiso calc R 1 1
C C7 0.8618(4) 0.7051(4) 0.9614(4) 0.0379(10) Uani d . 1 1
H H7 0.8979 0.6255 0.9680 0.045 Uiso calc R 1 1
C C8 0.8945(4) 0.8210(4) 1.0912(4) 0.0425(10) Uani d . 1 1
C C9 0.8522(4) 0.9521(4) 1.0853(5) 0.0531(12) Uani d . 1 1
H H9A 0.7647 0.9443 1.0554 0.080 Uiso calc R 1 1
H H9B 0.8986 0.9753 1.0277 0.080 Uiso calc R 1 1
H H9C 0.8666 1.0190 1.1690 0.080 Uiso calc R 1 1
C C10 1.0350(4) 0.8302(5) 1.1341(5) 0.0645(15) Uani d . 1 1
H H10A 1.0800 0.8493 1.0731 0.097 Uiso calc R 1 1
H H10B 1.0601 0.7481 1.1395 0.097 Uiso calc R 1 1
H H10C 1.0530 0.8988 1.2164 0.097 Uiso calc R 1 1
C C11 0.8290(5) 0.7924(5) 1.1928(4) 0.0567(13) Uani d . 1 1
H H11A 0.8597 0.7124 1.2011 0.068 Uiso calc R 1 1
H H11B 0.8499 0.8634 1.2745 0.068 Uiso calc R 1 1
C C12 0.4695(4) 0.7914(4) 0.9460(4) 0.0436(10) Uani d . 1 1
H H12A 0.5321 0.8633 0.9787 0.052 Uiso calc R 1 1
H H12B 0.3910 0.8250 0.9763 0.052 Uiso calc R 1 1
C C13 0.4549(4) 0.7405(4) 0.8012(4) 0.0423(10) Uani d . 1 1
H H13A 0.3894 0.6714 0.7699 0.051 Uiso calc R 1 1
H H13B 0.5320 0.7014 0.7720 0.051 Uiso calc R 1 1
C C14 0.4239(4) 0.8422(4) 0.7415(4) 0.0454(11) Uani d . 1 1
H H14A 0.4879 0.9126 0.7744 0.054 Uiso calc R 1 1
H H14B 0.3453 0.8793 0.7680 0.054 Uiso calc R 1 1
C C15 0.6068(5) 0.6880(5) 0.4263(5) 0.0603(13) Uani d . 1 1
H H15A 0.6707 0.6263 0.4277 0.072 Uiso calc R 1 1
H H15B 0.6443 0.7597 0.4088 0.072 Uiso calc R 1 1
C C16 0.5014(5) 0.6206(5) 0.3235(4) 0.0556(13) Uani d . 1 1
H H16A 0.5233 0.6140 0.2402 0.067 Uiso calc R 1 1
H H16B 0.4830 0.5330 0.3218 0.067 Uiso calc R 1 1
C C17 0.3320(5) 0.9231(4) 0.4212(4) 0.0544(13) Uani d . 1 1
H H17A 0.3551 1.0093 0.4219 0.065 Uiso calc R 1 1
H H17B 0.2420 0.9093 0.4015 0.065 Uiso calc R 1 1
C C18 0.3951(5) 0.8196(5) 0.3220(4) 0.0540(12) Uani d . 1 1
H H18A 0.3508 0.8010 0.2376 0.065 Uiso calc R 1 1
H H18B 0.4805 0.8484 0.3219 0.065 Uiso calc R 1 1
C C19 0.2604(5) 0.5652(5) 0.4171(4) 0.0592(13) Uani d . 1 1
H H19A 0.1737 0.5394 0.4154 0.071 Uiso calc R 1 1
H H19B 0.3090 0.4875 0.3989 0.071 Uiso calc R 1 1
C C20 0.2724(5) 0.6263(5) 0.3168(4) 0.0561(13) Uani d . 1 1
H H20A 0.2721 0.5589 0.2326 0.067 Uiso calc R 1 1
H H20B 0.2042 0.6832 0.3148 0.067 Uiso calc R 1 1
Cl Cl1 1.11497(12) 0.59273(13) 0.86003(13) 0.0648(4) Uani d . 1 1
Cl Cl2 1.01035(15) 0.8000(2) 0.50014(16) 0.1002(7) Uani d . 1 1
N N1 0.5068(3) 0.6877(3) 0.9955(3) 0.0420(9) Uani d . 1 1
H H1 0.4481 0.6388 1.0041 0.050 Uiso calc R 1 1
N N2 0.3930(3) 0.7025(3) 0.3565(3) 0.0455(9) Uani d . 1 1
O O1 0.7265(2) 0.6839(3) 0.9344(3) 0.0386(7) Uani d . 1 1
O O2 0.6939(3) 0.7780(3) 1.1629(3) 0.0526(8) Uani d . 1 1
O O3 0.6623(3) 0.5297(3) 1.0444(3) 0.0529(8) Uani d . 1 1
O O4 0.5583(3) 0.7371(3) 0.5471(3) 0.0515(8) Uani d . 1 1
O O5 0.3694(3) 0.9157(3) 0.5428(3) 0.0493(8) Uani d . 1 1
O O6 0.3041(3) 0.6576(3) 0.5381(3) 0.0481(8) Uani d . 1 1
P P1 0.64665(11) 0.65882(11) 1.03461(10) 0.0383(3) Uani d . 1 1
Si Si1 0.41111(11) 0.77709(11) 0.56192(11) 0.0373(3) Uani d . 1 1

loop_
_atom_site_aniso_label
_atom_site_aniso_U_11
_atom_site_aniso_U_22
_atom_site_aniso_U_33
_atom_site_aniso_U_12
_atom_site_aniso_U_13
_atom_site_aniso_U_23
C1 0.036(3) 0.049(3) 0.051(3) -0.001(2) 0.000(2) 0.027(2)
C2 0.028(2) 0.036(2) 0.048(2) 0.0010(18) 0.0038(18) 0.0212(19)
C3 0.033(2) 0.050(3) 0.055(3) 0.000(2) 0.001(2) 0.028(2)
C4 0.037(3) 0.059(3) 0.047(3) 0.000(2) -0.001(2) 0.027(2)
C5 0.047(3) 0.067(3) 0.050(3) -0.003(2) 0.005(2) 0.033(2)
C6 0.038(3) 0.060(3) 0.057(3) 0.001(2) 0.009(2) 0.027(2)
C7 0.034(2) 0.038(2) 0.047(2) -0.0011(18) 0.0017(19) 0.023(2)
C8 0.036(3) 0.047(3) 0.045(3) -0.008(2) -0.0044(19) 0.021(2)
C9 0.053(3) 0.044(3) 0.058(3) -0.010(2) 0.003(2) 0.015(2)
C10 0.049(3) 0.070(4) 0.067(3) -0.012(3) -0.016(3) 0.021(3)
C11 0.059(3) 0.065(3) 0.041(3) -0.019(3) -0.010(2) 0.018(2)
C12 0.045(3) 0.043(2) 0.046(3) 0.007(2) 0.011(2) 0.018(2)
C13 0.048(3) 0.036(2) 0.041(2) 0.002(2) 0.005(2) 0.0121(19)
C14 0.052(3) 0.041(2) 0.045(3) 0.009(2) 0.006(2) 0.017(2)
C15 0.051(3) 0.067(3) 0.066(3) 0.018(3) 0.022(3) 0.024(3)
C16 0.067(4) 0.054(3) 0.047(3) 0.015(3) 0.028(2) 0.013(2)
C17 0.062(3) 0.047(3) 0.060(3) 0.002(2) -0.007(2) 0.029(2)
C18 0.066(3) 0.053(3) 0.046(3) 0.001(2) 0.005(2) 0.023(2)
C19 0.068(4) 0.052(3) 0.051(3) -0.016(3) 0.007(3) 0.012(2)
C20 0.067(4) 0.053(3) 0.041(3) -0.009(2) 0.003(2) 0.009(2)
Cl1 0.0502(8) 0.0797(9) 0.0828(10) 0.0257(7) 0.0131(7) 0.0496(8)
Cl2 0.0808(12) 0.1756(19) 0.0855(11) 0.0259(11) 0.0294(9) 0.0912(13)
N1 0.041(2) 0.051(2) 0.045(2) -0.0031(17) 0.0070(16) 0.0286(18)
N2 0.054(3) 0.041(2) 0.043(2) 0.0000(18) 0.0076(18) 0.0159(17)
O1 0.0308(16) 0.0466(17) 0.0395(16) -0.0060(13) 0.0009(12) 0.0180(13)
O2 0.052(2) 0.066(2) 0.0388(17) -0.0108(16) 0.0013(15) 0.0198(16)
O3 0.0414(19) 0.0554(19) 0.072(2) -0.0042(15) -0.0008(15) 0.0372(17)
O4 0.0430(19) 0.068(2) 0.0493(19) 0.0093(16) 0.0092(15) 0.0270(16)
O5 0.068(2) 0.0364(16) 0.0422(17) 0.0120(15) 0.0025(15) 0.0140(14)
O6 0.054(2) 0.0482(18) 0.0408(17) -0.0099(15) 0.0080(14) 0.0145(14)
P1 0.0384(7) 0.0428(7) 0.0382(6) -0.0051(5) 0.0029(5) 0.0204(5)
Si1 0.0385(7) 0.0367(7) 0.0372(6) 0.0038(5) 0.0048(5) 0.0140(5)

loop_
_atom_type_symbol
_atom_type_description
_atom_type_scat_dispersion_real
_atom_type_scat_dispersion_imag
_atom_type_scat_source
C C 0.0033 0.0016 'International Tables Vol C Tables 4.2.6.8 and 6.1.1.4'
H H 0.0000 0.0000 'International Tables Vol C Tables 4.2.6.8 and 6.1.1.4'
N N 0.0061 0.0033 'International Tables Vol C Tables 4.2.6.8 and 6.1.1.4'
O O 0.0106 0.0060 'International Tables Vol C Tables 4.2.6.8 and 6.1.1.4'
Si Si 0.0817 0.0704 'International Tables Vol C Tables 4.2.6.8 and 6.1.1.4'
P P 0.1023 0.0942 'International Tables Vol C Tables 4.2.6.8 and 6.1.1.4'
Cl Cl 0.1484 0.1585 'International Tables Vol C Tables 4.2.6.8 and 6.1.1.4'

loop_
_geom_angle_atom_site_label_1
_geom_angle_atom_site_label_2
_geom_angle_atom_site_label_3
_geom_angle
C2 C1 C6 123.3(4)
C2 C1 Cl1 121.6(3)
C6 C1 Cl1 115.1(3)
C1 C2 C3 116.1(4)
C1 C2 C7 124.6(4)
C3 C2 C7 119.3(4)
C4 C3 C2 122.1(4)
C4 C3 H3 119.0
C2 C3 H3 119.0
C5 C4 C3 120.0(4)
C5 C4 H4 120.0
C3 C4 H4 120.0
C4 C5 C6 121.3(4)
C4 C5 Cl2 119.7(4)
C6 C5 Cl2 118.9(4)
C5 C6 C1 117.2(4)
C5 C6 H6 121.4
C1 C6 H6 121.4
O1 C7 C2 105.1(3)
O1 C7 C8 109.2(3)
C2 C7 C8 115.6(3)
O1 C7 H7 108.9
C2 C7 H7 108.9
C8 C7 H7 108.9
C11 C8 C9 108.6(4)
C11 C8 C10 106.7(4)
C9 C8 C10 110.2(4)
C11 C8 C7 108.3(3)
C9 C8 C7 112.3(3)
C10 C8 C7 110.5(4)
C8 C9 H9A 109.5
C8 C9 H9B 109.5
H9A C9 H9B 109.5
C8 C9 H9C 109.5
H9A C9 H9C 109.5
H9B C9 H9C 109.5
C8 C10 H10A 109.5
C8 C10 H10B 109.5
H10A C10 H10B 109.5
C8 C10 H10C 109.5
H10A C10 H10C 109.5
H10B C10 H10C 109.5
O2 C11 C8 112.8(3)
O2 C11 H11A 109.0
C8 C11 H11A 109.0
O2 C11 H11B 109.0
C8 C11 H11B 109.0
H11A C11 H11B 107.8
N1 C12 C13 111.7(3)
N1 C12 H12A 109.3
C13 C12 H12A 109.3
N1 C12 H12B 109.3
C13 C12 H12B 109.3
H12A C12 H12B 107.9
C12 C13 C14 115.4(3)
C12 C13 H13A 108.4
C14 C13 H13A 108.4
C12 C13 H13B 108.4
C14 C13 H13B 108.4
H13A C13 H13B 107.5
C13 C14 Si1 114.4(3)
C13 C14 H14A 108.7
Si1 C14 H14A 108.7
C13 C14 H14B 108.7
Si1 C14 H14B 108.7
H14A C14 H14B 107.6
O4 C15 C16 108.8(4)
O4 C15 H15A 109.9
C16 C15 H15A 109.9
O4 C15 H15B 109.9
C16 C15 H15B 109.9
H15A C15 H15B 108.3
N2 C16 C15 106.1(4)
N2 C16 H16A 110.5
C15 C16 H16A 110.5
N2 C16 H16B 110.5
C15 C16 H16B 110.5
H16A C16 H16B 108.7
O5 C17 C18 108.9(4)
O5 C17 H17A 109.9
C18 C17 H17A 109.9
O5 C17 H17B 109.9
C18 C17 H17B 109.9
H17A C17 H17B 108.3
N2 C18 C17 106.2(4)
N2 C18 H18A 110.5
C17 C18 H18A 110.5
N2 C18 H18B 110.5
C17 C18 H18B 110.5
H18A C18 H18B 108.7
O6 C19 C20 108.9(4)
O6 C19 H19A 109.9
C20 C19 H19A 109.9
O6 C19 H19B 109.9
C20 C19 H19B 109.9
H19A C19 H19B 108.3
N2 C20 C19 105.2(4)
N2 C20 H20A 110.7
C19 C20 H20A 110.7
N2 C20 H20B 110.7
C19 C20 H20B 110.7
H20A C20 H20B 108.8
C12 N1 P1 125.4(3)
C12 N1 H1 117.3
P1 N1 H1 117.3
C18 N2 C16 114.4(4)
C18 N2 C20 113.7(4)
C16 N2 C20 113.3(4)
C18 N2 Si1 104.9(3)
C16 N2 Si1 104.3(3)
C20 N2 Si1 104.9(3)
C7 O1 P1 120.6(2)
C11 O2 P1 114.1(3)
C15 O4 Si1 122.9(3)
C17 O5 Si1 123.0(3)
C19 O6 Si1 123.8(3)
O3 P1 O1 113.75(18)
O3 P1 O2 113.69(17)
O1 P1 O2 102.17(16)
O3 P1 N1 114.75(18)
O1 P1 N1 105.51(16)
O2 P1 N1 105.78(18)
O4 Si1 O6 118.09(17)
O4 Si1 O5 117.49(17)
O6 Si1 O5 120.06(17)
O4 Si1 C14 97.52(18)
O6 Si1 C14 96.54(18)
O5 Si1 C14 96.87(16)
O4 Si1 N2 83.46(15)
O6 Si1 N2 82.74(14)
O5 Si1 N2 82.90(14)
C14 Si1 N2 178.98(19)

loop_
_geom_bond_atom_site_label_1
_geom_bond_atom_site_label_2
_geom_bond_distance
C1 C2 1.368(6)
C1 C6 1.392(6)
C1 Cl1 1.754(4)
C2 C3 1.400(5)
C2 C7 1.508(5)
C3 C4 1.365(6)
C3 H3 0.9300
C4 C5 1.345(6)
C4 H4 0.9300
C5 C6 1.390(6)
C5 Cl2 1.739(5)
C6 H6 0.9300
C7 O1 1.458(5)
C7 C8 1.557(6)
C7 H7 0.9800
C8 C11 1.527(6)
C8 C9 1.529(6)
C8 C10 1.532(6)
C9 H9A 0.9600
C9 H9B 0.9600
C9 H9C 0.9600
C10 H10A 0.9600
C10 H10B 0.9600
C10 H10C 0.9600
C11 O2 1.454(5)
C11 H11A 0.9700
C11 H11B 0.9700
C12 N1 1.474(5)
C12 C13 1.514(5)
C12 H12A 0.9700
C12 H12B 0.9700
C13 C14 1.517(5)
C13 H13A 0.9700
C13 H13B 0.9700
C14 Si1 1.879(4)
C14 H14A 0.9700
C14 H14B 0.9700
C15 O4 1.429(5)
C15 C16 1.509(7)
C15 H15A 0.9700
C15 H15B 0.9700
C16 N2 1.472(6)
C16 H16A 0.9700
C16 H16B 0.9700
C17 O5 1.420(5)
C17 C18 1.501(7)
C17 H17A 0.9700
C17 H17B 0.9700
C18 N2 1.467(5)
C18 H18A 0.9700
C18 H18B 0.9700
C19 O6 1.405(5)
C19 C20 1.522(6)
C19 H19A 0.9700
C19 H19B 0.9700
C20 N2 1.475(6)
C20 H20A 0.9700
C20 H20B 0.9700
N1 P1 1.592(3)
N1 H1 0.8600
N2 Si1 2.148(4)
O1 P1 1.585(3)
O2 P1 1.590(3)
O3 P1 1.465(3)
O4 Si1 1.657(3)
O5 Si1 1.665(3)
O6 Si1 1.664(3)

loop_
_geom_hbond_atom_site_label_D
_geom_hbond_atom_site_label_H
_geom_hbond_atom_site_label_A
_geom_hbond_site_symmetry_A
_geom_hbond_distance_DH
_geom_hbond_distance_HA
_geom_hbond_distance_DA
_geom_hbond_angle_DHA
N1 H1 O3 2_667 0.86 2.05 2.857(5) 155.4
C6 H6 O6 1_655 0.93 2.45 3.332(6) 157.9

loop_
_geom_torsion_atom_site_label_1
_geom_torsion_atom_site_label_2
_geom_torsion_atom_site_label_3
_geom_torsion_atom_site_label_4
_geom_torsion
C6 C1 C2 C3 1.9(6)
Cl1 C1 C2 C3 -176.4(3)
C6 C1 C2 C7 179.8(4)
Cl1 C1 C2 C7 1.5(6)
C1 C2 C3 C4 -1.2(6)
C7 C2 C3 C4 -179.2(4)
C2 C3 C4 C5 -1.2(7)
C3 C4 C5 C6 3.1(7)
C3 C4 C5 Cl2 -177.7(4)
C4 C5 C6 C1 -2.4(7)
Cl2 C5 C6 C1 178.4(4)
C2 C1 C6 C5 -0.2(7)
Cl1 C1 C6 C5 178.2(3)
C1 C2 C7 O1 -143.9(4)
C3 C2 C7 O1 33.9(5)
C1 C2 C7 C8 95.6(5)
C3 C2 C7 C8 -86.5(5)
O1 C7 C8 C11 53.4(4)
C2 C7 C8 C11 171.6(4)
O1 C7 C8 C9 -66.6(4)
C2 C7 C8 C9 51.6(5)
O1 C7 C8 C10 169.9(3)
C2 C7 C8 C10 -71.8(5)
C9 C8 C11 O2 62.5(5)
C10 C8 C11 O2 -178.7(4)
C7 C8 C11 O2 -59.7(5)
N1 C12 C13 C14 -176.7(4)
C12 C13 C14 Si1 178.2(3)
O4 C15 C16 N2 40.0(5)
O5 C17 C18 N2 39.9(5)
O6 C19 C20 N2 40.0(5)
C13 C12 N1 P1 93.0(4)
C17 C18 N2 C16 -147.6(4)
C17 C18 N2 C20 80.1(4)
C17 C18 N2 Si1 -33.9(4)
C15 C16 N2 C18 79.0(5)
C15 C16 N2 C20 -148.5(4)
C15 C16 N2 Si1 -35.1(4)
C19 C20 N2 C18 -148.7(4)
C19 C20 N2 C16 78.4(5)
C19 C20 N2 Si1 -34.7(4)
C2 C7 O1 P1 -179.8(2)
C8 C7 O1 P1 -55.2(4)
C8 C11 O2 P1 62.2(5)
C16 C15 O4 Si1 -26.8(5)
C18 C17 O5 Si1 -28.5(5)
C20 C19 O6 Si1 -27.5(5)
C7 O1 P1 O3 -71.7(3)
C7 O1 P1 O2 51.2(3)
C7 O1 P1 N1 161.7(3)
C11 O2 P1 O3 71.4(3)
C11 O2 P1 O1 -51.6(3)
C11 O2 P1 N1 -161.7(3)
C12 N1 P1 O3 -162.7(3)
C12 N1 P1 O1 -36.6(4)
C12 N1 P1 O2 71.2(4)
C15 O4 Si1 O6 82.5(4)
C15 O4 Si1 O5 -74.1(4)
C15 O4 Si1 C14 -175.9(4)
C15 O4 Si1 N2 4.3(4)
C19 O6 Si1 O4 -73.6(4)
C19 O6 Si1 O5 82.4(4)
C19 O6 Si1 C14 -175.7(4)
C19 O6 Si1 N2 5.0(3)
C17 O5 Si1 O4 85.1(4)
C17 O5 Si1 O6 -71.1(4)
C17 O5 Si1 C14 -172.7(4)
C17 O5 Si1 N2 6.3(4)
C13 C14 Si1 O4 -64.2(4)
C13 C14 Si1 O6 55.4(4)
C13 C14 Si1 O5 176.8(3)
C18 N2 Si1 O4 -101.5(3)
C16 N2 Si1 O4 19.1(3)
C20 N2 Si1 O4 138.4(3)
C18 N2 Si1 O6 139.0(3)
C16 N2 Si1 O6 -100.4(3)
C20 N2 Si1 O6 19.0(3)
C18 N2 Si1 O5 17.4(3)
C16 N2 Si1 O5 138.0(3)
C20 N2 Si1 O5 -102.7(3)
